data_4078591
loop_
_publ_author_name
'Jian, Zhongbao'
'Hangaly, Noa K.'
'Rong, Weifeng'
'Mou, Zehuai'
'Liu, Dongtao'
'Li, Shihui'
'Trifonov, Alexander A.'
'Sundermeyer, J\"org'
'Cui, Dongmei'

_publ_section_title
;
 Yttrium Hydride Complex Bearing CpPN/Amidinate Heteroleptic Ligands:
 Synthesis, Structure, and Reactivity
;
_journal_issue 12
_journal_name_full Organometallics
_journal_page_first 4579
_journal_paper_doi 10.1021/om3003703
_journal_volume 31
_journal_year 2012
_chemical_formula_sum 'C64 H77 N7 P Si Y'
_chemical_formula_weight 1092.30
_chemical_name_systematic
; 
 ? 
;
_space_group_IT_number 2
_symmetry_cell_setting triclinic
_symmetry_space_group_name_Hall '-P 1'
_symmetry_space_group_name_H-M 'P -1'
_atom_sites_solution_hydrogens geom
_atom_sites_solution_primary direct
_atom_sites_solution_secondary difmap
_audit_creation_method SHELXL-97
_cell_angle_alpha 72.6440(10)
_cell_angle_beta 86.368(2)
_cell_angle_gamma 68.5470(10)
_cell_formula_units_Z 2
_cell_length_a 10.9296(9)
_cell_length_b 13.5103(11)
_cell_length_c 22.4318(17)
_cell_measurement_reflns_used 5168
_cell_measurement_temperature 185(2)
_cell_measurement_theta_max 26.05
_cell_measurement_theta_min 2.26
_cell_volume 2938.6(4)
_computing_cell_refinement 'Bruker SMART'
_computing_data_collection 'Bruker SMART'
_computing_data_reduction 'Bruker SAINT'
_computing_molecular_graphics 'Bruker SHELXTL'
_computing_publication_material 'Bruker SHELXTL'
_computing_structure_refinement 'SHELXL-97 (Sheldrick, 1997)'
_computing_structure_solution 'SHELXS-97 (Sheldrick, 1990)'
_diffrn_ambient_temperature 185(2)
_diffrn_measured_fraction_theta_full 0.983
_diffrn_measured_fraction_theta_max 0.983
_diffrn_measurement_device_type 'CCD area detector'
_diffrn_measurement_method 'phi and omega scans'
_diffrn_radiation_monochromator graphite
_diffrn_radiation_source 'fine-focus sealed tube'
_diffrn_radiation_type MoK\a
_diffrn_radiation_wavelength 0.71073
_diffrn_reflns_av_R_equivalents 0.0375
_diffrn_reflns_av_sigmaI/netI 0.1015
_diffrn_reflns_limit_h_max 13
_diffrn_reflns_limit_h_min -12
_diffrn_reflns_limit_k_max 16
_diffrn_reflns_limit_k_min -15
_diffrn_reflns_limit_l_max 27
_diffrn_reflns_limit_l_min -15
_diffrn_reflns_number 16478
_diffrn_reflns_theta_full 26.15
_diffrn_reflns_theta_max 26.15
_diffrn_reflns_theta_min 1.90
_exptl_absorpt_coefficient_mu 1.085
_exptl_absorpt_correction_T_max 0.8808
_exptl_absorpt_correction_T_min 0.7583
_exptl_absorpt_correction_type none
_exptl_crystal_colour yellow
_exptl_crystal_density_diffrn 1.234
_exptl_crystal_density_method 'not measured'
_exptl_crystal_description block
_exptl_crystal_F_000 1156
_exptl_crystal_size_max 0.27
_exptl_crystal_size_mid 0.21
_exptl_crystal_size_min 0.12
_refine_diff_density_max 0.469
_refine_diff_density_min -0.407
_refine_diff_density_rms 0.068
_refine_ls_extinction_method none
_refine_ls_goodness_of_fit_ref 1.019
_refine_ls_hydrogen_treatment mixed
_refine_ls_matrix_type full
_refine_ls_number_parameters 682
_refine_ls_number_reflns 11551
_refine_ls_number_restraints 0
_refine_ls_restrained_S_all 1.019
_refine_ls_R_factor_all 0.1070
_refine_ls_R_factor_gt 0.0580
_refine_ls_shift/su_max 0.001
_refine_ls_shift/su_mean 0.000
_refine_ls_structure_factor_coef Fsqd
_refine_ls_weighting_details 'calc w=1/[\s^2^(Fo^2^)+(0.0526P)^2^+0.0000P] where P=(Fo^2^+2Fc^2^)/3'
_refine_ls_weighting_scheme calc
_refine_ls_wR_factor_gt 0.1132
_refine_ls_wR_factor_ref 0.1303
_reflns_number_gt 7537
_reflns_number_total 11551
_reflns_threshold_expression >2sigma(I)
_cod_data_source_file om3003703_si_002.cif
_cod_data_source_block 4
_cod_depositor_comments
;
The following automatic conversions were performed:

'_symmetry_cell_setting' value 'Triclinic' changed to 'triclinic'
according to /home/saulius/struct/CIF-dictionaries/cif_core.dic
dictionary named 'cif_core.dic' version 2.4.1 from 2010-06-29.

Automatic conversion script
Id: cif_fix_values 1891 2012-01-12 08:04:46Z andrius 
;
_cod_original_sg_symbol_H-M P-1
_cod_database_code 4078591

loop_
_symmetry_equiv_pos_as_xyz
'x, y, z'
'-x, -y, -z'

loop_
_atom_site_label
_atom_site_type_symbol
_atom_site_fract_x
_atom_site_fract_y
_atom_site_fract_z
_atom_site_U_iso_or_equiv
_atom_site_adp_type
_atom_site_occupancy
_atom_site_symmetry_multiplicity
_atom_site_calc_flag
_atom_site_refinement_flags
C1 C 0.4833(3) 0.5591(3) 0.82999(15) 0.0258(8) Uani 1 1 d .
C2 C 0.5692(4) 0.4444(3) 0.84736(16) 0.0318(9) Uani 1 1 d .
H2 H 0.6413 0.4172 0.8803 0.038 Uiso 1 1 calc R
C3 C 0.4937(4) 0.3810(3) 0.84844(15) 0.0346(10) Uani 1 1 d .
H3 H 0.5254 0.3021 0.8593 0.041 Uiso 1 1 calc R
C4 C 0.3629(4) 0.4524(3) 0.83095(17) 0.0389(10) Uani 1 1 d .
H4 H 0.2911 0.4303 0.8276 0.047 Uiso 1 1 calc R
C5 C 0.3567(4) 0.5600(3) 0.81945(16) 0.0324(9) Uani 1 1 d .
H5 H 0.2794 0.6248 0.8065 0.039 Uiso 1 1 calc R
C6 C 0.5888(3) 0.6800(3) 0.88940(15) 0.0281(9) Uani 1 1 d .
C7 C 0.5787(4) 0.6063(3) 0.94654(16) 0.0352(9) Uani 1 1 d .
H7 H 0.5443 0.5508 0.9472 0.042 Uiso 1 1 calc R
C8 C 0.6179(4) 0.6126(3) 1.00215(18) 0.0426(11) Uani 1 1 d .
H8 H 0.6120 0.5610 1.0407 0.051 Uiso 1 1 calc R
C9 C 0.6651(4) 0.6937(4) 1.00142(18) 0.0450(11) Uani 1 1 d .
H9 H 0.6906 0.6990 1.0397 0.054 Uiso 1 1 calc R
C10 C 0.6762(4) 0.7681(3) 0.94543(19) 0.0430(11) Uani 1 1 d .
H10 H 0.7103 0.8236 0.9453 0.052 Uiso 1 1 calc R
C11 C 0.6376(4) 0.7612(3) 0.88965(17) 0.0369(10) Uani 1 1 d .
H11 H 0.6445 0.8126 0.8513 0.044 Uiso 1 1 calc R
C12 C 0.3829(3) 0.7937(3) 0.79392(16) 0.0285(9) Uani 1 1 d .
C13 C 0.3164(4) 0.8522(3) 0.83467(17) 0.0332(9) Uani 1 1 d .
H13 H 0.3526 0.8333 0.8757 0.040 Uiso 1 1 calc R
C14 C 0.1971(4) 0.9383(3) 0.81502(19) 0.0441(11) Uani 1 1 d .
H14 H 0.1512 0.9789 0.8428 0.053 Uiso 1 1 calc R
C15 C 0.1439(4) 0.9658(3) 0.7558(2) 0.0452(11) Uani 1 1 d .
H15 H 0.0612 1.0245 0.7431 0.054 Uiso 1 1 calc R
C16 C 0.2101(4) 0.9085(3) 0.71468(18) 0.0410(10) Uani 1 1 d .
H16 H 0.1745 0.9286 0.6734 0.049 Uiso 1 1 calc R
C17 C 0.3284(4) 0.8218(3) 0.73431(17) 0.0328(9) Uani 1 1 d .
H17 H 0.3733 0.7806 0.7066 0.039 Uiso 1 1 calc R
C18 C 0.7482(3) 0.6981(3) 0.76235(16) 0.0278(8) Uani 1 1 d .
C19 C 0.8653(4) 0.6330(3) 0.79991(17) 0.0336(9) Uani 1 1 d .
C20 C 0.9697(4) 0.6702(4) 0.79168(19) 0.0454(11) Uani 1 1 d .
H20 H 1.0492 0.6259 0.8163 0.054 Uiso 1 1 calc R
C21 C 0.9605(5) 0.7690(4) 0.7491(2) 0.0575(13) Uani 1 1 d .
H21 H 1.0336 0.7924 0.7437 0.069 Uiso 1 1 calc R
C22 C 0.8453(5) 0.8347(4) 0.7141(2) 0.0515(12) Uani 1 1 d .
H22 H 0.8388 0.9046 0.6856 0.062 Uiso 1 1 calc R
C23 C 0.7382(4) 0.8016(3) 0.71911(17) 0.0364(10) Uani 1 1 d .
C24 C 0.6131(4) 0.8785(3) 0.68033(17) 0.0432(11) Uani 1 1 d .
H24 H 0.5579 0.8336 0.6802 0.052 Uiso 1 1 calc R
C25 C 0.5341(5) 0.9713(3) 0.7096(2) 0.0557(13) Uani 1 1 d .
H25A H 0.5195 0.9378 0.7533 0.084 Uiso 1 1 calc R
H25B H 0.4491 1.0153 0.6864 0.084 Uiso 1 1 calc R
H25C H 0.5836 1.0196 0.7077 0.084 Uiso 1 1 calc R
C26 C 0.6348(5) 0.9332(4) 0.61196(18) 0.0585(13) Uani 1 1 d .
H26A H 0.6763 0.9871 0.6103 0.088 Uiso 1 1 calc R
H26B H 0.5499 0.9715 0.5882 0.088 Uiso 1 1 calc R
H26C H 0.6922 0.8759 0.5938 0.088 Uiso 1 1 calc R
C27 C 0.8833(4) 0.5217(3) 0.84779(17) 0.0383(10) Uani 1 1 d .
H27 H 0.7935 0.5195 0.8573 0.046 Uiso 1 1 calc R
C28 C 0.9511(4) 0.5046(4) 0.90938(18) 0.0509(12) Uani 1 1 d .
H28A H 1.0424 0.4995 0.9024 0.076 Uiso 1 1 calc R
H28B H 0.9503 0.4355 0.9398 0.076 Uiso 1 1 calc R
H28C H 0.9044 0.5676 0.9256 0.076 Uiso 1 1 calc R
C29 C 0.9575(5) 0.4252(3) 0.8212(2) 0.0586(13) Uani 1 1 d .
H29A H 0.9106 0.4346 0.7829 0.088 Uiso 1 1 calc R
H29B H 0.9628 0.3547 0.8520 0.088 Uiso 1 1 calc R
H29C H 1.0465 0.4244 0.8117 0.088 Uiso 1 1 calc R
C30 C 0.8396(3) 0.3773(3) 0.68450(16) 0.0301(9) Uani 1 1 d .
C31 C 0.8693(4) 0.5470(3) 0.61916(18) 0.0414(11) Uani 1 1 d .
H31 H 0.9116 0.5008 0.5907 0.050 Uiso 1 1 calc R
C32 C 0.7660(5) 0.6539(4) 0.5816(2) 0.0672(15) Uani 1 1 d .
H32A H 0.7026 0.6367 0.5613 0.101 Uiso 1 1 calc R
H32B H 0.8081 0.6964 0.5497 0.101 Uiso 1 1 calc R
H32C H 0.7200 0.6981 0.6094 0.101 Uiso 1 1 calc R
C33 C 0.9747(5) 0.5694(4) 0.6479(2) 0.0622(14) Uani 1 1 d .
H33A H 0.9339 0.6172 0.6746 0.093 Uiso 1 1 calc R
H33B H 1.0194 0.6067 0.6146 0.093 Uiso 1 1 calc R
H33C H 1.0388 0.4987 0.6731 0.093 Uiso 1 1 calc R
C34 C 0.7873(4) 0.2203(3) 0.75137(16) 0.0323(9) Uani 1 1 d .
H34 H 0.8534 0.1803 0.7254 0.039 Uiso 1 1 calc R
C35 C 0.8455(4) 0.1777(3) 0.81804(18) 0.0508(12) Uani 1 1 d .
H35A H 0.9280 0.1905 0.8184 0.076 Uiso 1 1 calc R
H35B H 0.8627 0.0978 0.8347 0.076 Uiso 1 1 calc R
H35C H 0.7831 0.2174 0.8440 0.076 Uiso 1 1 calc R
C36 C 0.6627(4) 0.1975(3) 0.74797(18) 0.0412(10) Uani 1 1 d .
H36A H 0.5952 0.2389 0.7715 0.062 Uiso 1 1 calc R
H36B H 0.6811 0.1176 0.7660 0.062 Uiso 1 1 calc R
H36C H 0.6311 0.2213 0.7042 0.062 Uiso 1 1 calc R
C37 C 0.9600(4) 0.3036(3) 0.66041(17) 0.0364(10) Uani 1 1 d .
H37A H 1.0011 0.2347 0.6951 0.044 Uiso 1 1 calc R
H37B H 1.0235 0.3422 0.6504 0.044 Uiso 1 1 calc R
C38 C 0.8498(5) 0.3857(4) 0.52386(19) 0.0622(14) Uani 1 1 d .
H38A H 0.8249 0.3619 0.4908 0.093 Uiso 1 1 calc R
H38B H 0.9072 0.4278 0.5072 0.093 Uiso 1 1 calc R
H38C H 0.7705 0.4330 0.5389 0.093 Uiso 1 1 calc R
C39 C 0.8530(5) 0.1613(4) 0.6075(2) 0.0567(13) Uani 1 1 d .
H39A H 0.8479 0.1391 0.5702 0.085 Uiso 1 1 calc R
H39B H 0.7639 0.1965 0.6201 0.085 Uiso 1 1 calc R
H39C H 0.9017 0.0953 0.6416 0.085 Uiso 1 1 calc R
C40 C 1.1099(4) 0.1903(4) 0.5688(2) 0.0576(13) Uani 1 1 d .
H40A H 1.1550 0.1240 0.6035 0.086 Uiso 1 1 calc R
H40B H 1.1577 0.2414 0.5606 0.086 Uiso 1 1 calc R
H40C H 1.1067 0.1682 0.5312 0.086 Uiso 1 1 calc R
C41 C 0.3589(4) 0.7017(3) 0.61547(16) 0.0329(9) Uani 1 1 d .
C42 C 0.2280(4) 0.7140(3) 0.61201(18) 0.0429(10) Uani 1 1 d .
H42 H 0.2020 0.6531 0.6329 0.051 Uiso 1 1 calc R
C43 C 0.1341(4) 0.8143(4) 0.5783(2) 0.0561(13) Uani 1 1 d .
H43 H 0.0443 0.8218 0.5774 0.067 Uiso 1 1 calc R
C44 C 0.1696(5) 0.9020(4) 0.5467(2) 0.0581(14) Uani 1 1 d .
H44 H 0.1051 0.9704 0.5237 0.070 Uiso 1 1 calc R
C45 C 0.2985(5) 0.8909(3) 0.54830(18) 0.0512(12) Uani 1 1 d .
H45 H 0.3231 0.9519 0.5259 0.061 Uiso 1 1 calc R
C46 C 0.3937(4) 0.7932(3) 0.58154(17) 0.0410(10) Uani 1 1 d .
H46 H 0.4831 0.7871 0.5817 0.049 Uiso 1 1 calc R
C47 C 0.4159(4) 0.4452(3) 0.64701(17) 0.0340(9) Uani 1 1 d .
C48 C 0.4879(4) 0.4385(3) 0.59468(18) 0.0430(11) Uani 1 1 d .
H48 H 0.5375 0.4851 0.5798 0.052 Uiso 1 1 calc R
C49 C 0.4880(5) 0.3642(4) 0.5641(2) 0.0548(13) Uani 1 1 d .
H49 H 0.5377 0.3599 0.5280 0.066 Uiso 1 1 calc R
C50 C 0.4169(5) 0.2963(4) 0.5851(2) 0.0596(14) Uani 1 1 d .
H50 H 0.4184 0.2442 0.5642 0.072 Uiso 1 1 calc R
C51 C 0.3434(5) 0.3044(4) 0.6368(2) 0.0553(12) Uani 1 1 d .
H51 H 0.2929 0.2585 0.6513 0.066 Uiso 1 1 calc R
C52 C 0.3429(4) 0.3789(3) 0.66740(19) 0.0432(11) Uani 1 1 d .
H52 H 0.2917 0.3844 0.7029 0.052 Uiso 1 1 calc R
C53 C 0.4163(5) 0.0652(3) 0.9258(2) 0.0493(12) Uani 1 1 d .
C54 C 0.4542(5) 0.0953(4) 0.8661(2) 0.0665(15) Uani 1 1 d .
H54 H 0.5453 0.0776 0.8589 0.080 Uiso 1 1 calc R
C55 C 0.3638(5) 0.1509(4) 0.8157(2) 0.0713(16) Uani 1 1 d .
H55 H 0.3919 0.1717 0.7744 0.086 Uiso 1 1 calc R
C56 C 0.2330(6) 0.1751(4) 0.8265(2) 0.0728(16) Uani 1 1 d .
H56 H 0.1693 0.2142 0.7925 0.087 Uiso 1 1 calc R
C57 C 0.1931(5) 0.1429(4) 0.8866(2) 0.0769(16) Uani 1 1 d .
H57 H 0.1021 0.1594 0.8938 0.092 Uiso 1 1 calc R
C58 C 0.2859(5) 0.0862(4) 0.9367(2) 0.0628(14) Uani 1 1 d .
H58 H 0.2590 0.0624 0.9779 0.075 Uiso 1 1 calc R
C59 C 0.0733(5) 0.8709(4) 0.9831(2) 0.0537(13) Uani 1 1 d .
C60 C 0.1942(5) 0.7890(4) 1.0023(2) 0.0607(14) Uani 1 1 d .
H60 H 0.2532 0.7963 1.0285 0.073 Uiso 1 1 calc R
C61 C 0.2277(5) 0.6964(4) 0.9826(2) 0.0635(14) Uani 1 1 d .
H61 H 0.3105 0.6381 0.9961 0.076 Uiso 1 1 calc R
C62 C 0.1450(5) 0.6860(4) 0.9442(2) 0.0584(13) Uani 1 1 d .
H62 H 0.1714 0.6213 0.9306 0.070 Uiso 1 1 calc R
C63 C 0.0245(5) 0.7672(4) 0.9249(2) 0.0614(14) Uani 1 1 d .
H63 H -0.0337 0.7589 0.8987 0.074 Uiso 1 1 calc R
C64 C -0.0119(5) 0.8621(4) 0.9441(2) 0.0561(13) Uani 1 1 d .
H64 H -0.0946 0.9204 0.9304 0.067 Uiso 1 1 calc R
N1 N 0.6439(3) 0.6551(2) 0.76748(12) 0.0252(7) Uani 1 1 d .
N2 N 0.8028(3) 0.4876(2) 0.66645(13) 0.0312(7) Uani 1 1 d .
N3 N 0.7612(3) 0.3393(2) 0.72543(13) 0.0301(7) Uani 1 1 d .
N4 N 0.4586(3) 0.6097(2) 0.65259(13) 0.0315(7) Uani 1 1 d .
N5 N 0.4234(3) 0.5154(3) 0.68260(14) 0.0324(8) Uani 1 1 d .
N6 N 0.5194(4) 0.0135(3) 0.97288(15) 0.0565(11) Uani 1 1 d .
N7 N 0.0514(3) 0.9673(3) 1.00920(18) 0.0663(12) Uani 1 1 d .
P1 P 0.53254(9) 0.67210(7) 0.81803(4) 0.0249(2) Uani 1 1 d .
Si1 Si 0.93896(12) 0.26107(9) 0.58975(5) 0.0418(3) Uani 1 1 d .
Y1 Y 0.61920(3) 0.51741(3) 0.725827(16) 0.02743(11) Uani 1 1 d .
H65 H 0.359(4) 0.526(3) 0.7081(18) 0.054(14) Uiso 1 1 d .

loop_
_atom_site_aniso_label
_atom_site_aniso_U_11
_atom_site_aniso_U_22
_atom_site_aniso_U_33
_atom_site_aniso_U_23
_atom_site_aniso_U_13
_atom_site_aniso_U_12
C1 0.026(2) 0.0272(19) 0.0256(19) -0.0104(15) 0.0083(15) -0.0108(16)
C2 0.036(2) 0.032(2) 0.024(2) -0.0031(16) 0.0037(16) -0.0119(18)
C3 0.054(3) 0.032(2) 0.022(2) -0.0085(16) 0.0091(18) -0.021(2)
C4 0.045(3) 0.049(3) 0.035(2) -0.0121(19) 0.0004(19) -0.031(2)
C5 0.031(2) 0.035(2) 0.033(2) -0.0095(17) 0.0006(16) -0.0145(18)
C6 0.026(2) 0.032(2) 0.025(2) -0.0111(16) 0.0007(15) -0.0067(16)
C7 0.038(2) 0.040(2) 0.031(2) -0.0144(18) 0.0015(17) -0.0151(19)
C8 0.051(3) 0.048(3) 0.026(2) -0.0089(19) -0.0009(18) -0.016(2)
C9 0.049(3) 0.058(3) 0.030(2) -0.024(2) 0.0019(19) -0.014(2)
C10 0.045(3) 0.049(3) 0.045(3) -0.025(2) 0.004(2) -0.021(2)
C11 0.045(3) 0.038(2) 0.031(2) -0.0143(18) 0.0022(18) -0.0153(19)
C12 0.031(2) 0.0267(19) 0.028(2) -0.0090(16) 0.0028(16) -0.0104(16)
C13 0.038(2) 0.032(2) 0.029(2) -0.0091(17) 0.0027(17) -0.0119(18)
C14 0.046(3) 0.033(2) 0.046(3) -0.0162(19) 0.008(2) -0.003(2)
C15 0.034(2) 0.035(2) 0.054(3) -0.012(2) -0.004(2) 0.0018(19)
C16 0.038(3) 0.035(2) 0.041(2) -0.0033(18) -0.0066(19) -0.0090(19)
C17 0.036(2) 0.029(2) 0.033(2) -0.0107(17) 0.0021(17) -0.0099(17)
C18 0.032(2) 0.035(2) 0.027(2) -0.0172(16) 0.0118(16) -0.0185(17)
C19 0.034(2) 0.046(2) 0.032(2) -0.0180(18) 0.0081(17) -0.0233(19)
C20 0.036(3) 0.059(3) 0.050(3) -0.020(2) 0.002(2) -0.024(2)
C21 0.057(3) 0.073(3) 0.064(3) -0.019(3) 0.009(3) -0.050(3)
C22 0.062(3) 0.054(3) 0.050(3) -0.009(2) 0.010(2) -0.040(3)
C23 0.048(3) 0.038(2) 0.031(2) -0.0140(18) 0.0084(18) -0.023(2)
C24 0.060(3) 0.038(2) 0.038(2) -0.0049(19) -0.001(2) -0.029(2)
C25 0.070(3) 0.035(2) 0.061(3) -0.009(2) 0.001(2) -0.022(2)
C26 0.096(4) 0.047(3) 0.038(3) -0.002(2) 0.000(2) -0.040(3)
C27 0.028(2) 0.048(2) 0.042(2) -0.0135(19) -0.0036(18) -0.0164(19)
C28 0.052(3) 0.058(3) 0.040(3) -0.010(2) -0.010(2) -0.018(2)
C29 0.067(3) 0.050(3) 0.055(3) -0.019(2) -0.011(2) -0.014(2)
C30 0.027(2) 0.038(2) 0.024(2) -0.0134(17) -0.0017(16) -0.0082(17)
C31 0.054(3) 0.042(2) 0.037(2) -0.0164(19) 0.018(2) -0.027(2)
C32 0.091(4) 0.050(3) 0.049(3) 0.006(2) 0.011(3) -0.031(3)
C33 0.070(4) 0.077(3) 0.072(3) -0.043(3) 0.035(3) -0.050(3)
C34 0.032(2) 0.029(2) 0.031(2) -0.0099(16) 0.0026(16) -0.0059(17)
C35 0.059(3) 0.042(3) 0.040(3) -0.0056(19) -0.009(2) -0.008(2)
C36 0.045(3) 0.035(2) 0.043(2) -0.0155(19) 0.0050(19) -0.013(2)
C37 0.037(2) 0.041(2) 0.035(2) -0.0182(18) 0.0082(17) -0.0139(19)
C38 0.086(4) 0.062(3) 0.037(3) -0.019(2) -0.008(2) -0.020(3)
C39 0.069(3) 0.075(3) 0.044(3) -0.029(2) 0.014(2) -0.039(3)
C40 0.069(3) 0.058(3) 0.055(3) -0.033(2) 0.029(2) -0.024(3)
C41 0.039(2) 0.036(2) 0.022(2) -0.0111(17) -0.0079(16) -0.0085(18)
C42 0.043(3) 0.041(2) 0.046(3) -0.015(2) -0.014(2) -0.013(2)
C43 0.046(3) 0.052(3) 0.061(3) -0.020(2) -0.025(2) -0.002(2)
C44 0.068(4) 0.040(3) 0.051(3) -0.010(2) -0.034(2) 0.001(3)
C45 0.069(3) 0.036(2) 0.035(2) -0.0008(19) -0.017(2) -0.008(2)
C46 0.047(3) 0.043(2) 0.029(2) -0.0067(18) -0.0022(18) -0.015(2)
C47 0.035(2) 0.031(2) 0.029(2) -0.0004(17) -0.0161(17) -0.0068(18)
C48 0.053(3) 0.040(2) 0.036(2) -0.0099(19) -0.005(2) -0.018(2)
C49 0.069(3) 0.051(3) 0.040(3) -0.018(2) -0.007(2) -0.013(3)
C50 0.073(4) 0.043(3) 0.064(3) -0.022(2) -0.025(3) -0.013(3)
C51 0.056(3) 0.044(3) 0.071(3) -0.012(2) -0.016(3) -0.024(2)
C52 0.037(3) 0.042(3) 0.049(3) -0.007(2) -0.0058(19) -0.017(2)
C53 0.048(3) 0.049(3) 0.048(3) -0.018(2) 0.002(2) -0.011(2)
C54 0.069(4) 0.067(3) 0.055(3) -0.009(3) 0.002(3) -0.022(3)
C55 0.070(4) 0.061(3) 0.066(4) -0.003(3) -0.002(3) -0.016(3)
C56 0.070(4) 0.074(4) 0.062(4) -0.006(3) -0.006(3) -0.021(3)
C57 0.065(4) 0.094(4) 0.064(4) -0.019(3) -0.004(3) -0.023(3)
C58 0.061(4) 0.081(4) 0.048(3) -0.021(3) 0.002(2) -0.026(3)
C59 0.077(4) 0.046(3) 0.047(3) -0.021(2) 0.023(3) -0.030(3)
C60 0.075(4) 0.054(3) 0.049(3) -0.014(2) 0.003(2) -0.019(3)
C61 0.055(3) 0.059(3) 0.069(4) -0.020(3) 0.004(3) -0.012(3)
C62 0.070(4) 0.054(3) 0.062(3) -0.032(3) 0.020(3) -0.025(3)
C63 0.064(4) 0.063(3) 0.062(3) -0.021(3) 0.013(3) -0.028(3)
C64 0.052(3) 0.043(3) 0.060(3) -0.007(2) 0.015(2) -0.010(2)
N1 0.0276(17) 0.0241(15) 0.0253(16) -0.0090(12) 0.0013(12) -0.0096(13)
N2 0.0357(19) 0.0303(18) 0.0300(17) -0.0093(14) 0.0026(14) -0.0146(15)
N3 0.0309(18) 0.0259(16) 0.0316(17) -0.0099(13) 0.0033(14) -0.0076(14)
N4 0.0372(19) 0.0274(17) 0.0277(17) -0.0027(13) -0.0040(13) -0.0127(14)
N5 0.035(2) 0.0337(18) 0.0255(18) -0.0045(14) -0.0023(15) -0.0119(15)
N6 0.061(3) 0.048(2) 0.052(3) -0.017(2) 0.007(2) -0.0092(19)
N7 0.050(3) 0.081(3) 0.048(2) 0.008(2) -0.002(2) -0.024(2)
P1 0.0251(5) 0.0259(5) 0.0230(5) -0.0077(4) 0.0012(4) -0.0081(4)
Si1 0.0515(8) 0.0453(7) 0.0357(7) -0.0211(5) 0.0128(5) -0.0200(6)
Y1 0.0278(2) 0.0277(2) 0.0258(2) -0.01041(15) -0.00325(14) -0.00636(15)

loop_
_atom_type_symbol
_atom_type_description
_atom_type_scat_dispersion_real
_atom_type_scat_dispersion_imag
_atom_type_scat_source
C C 0.0033 0.0016 'International Tables Vol C Tables 4.2.6.8 and 6.1.1.4'
H H 0.0000 0.0000 'International Tables Vol C Tables 4.2.6.8 and 6.1.1.4'
N N 0.0061 0.0033 'International Tables Vol C Tables 4.2.6.8 and 6.1.1.4'
Si Si 0.0817 0.0704 'International Tables Vol C Tables 4.2.6.8 and 6.1.1.4'
P P 0.1023 0.0942 'International Tables Vol C Tables 4.2.6.8 and 6.1.1.4'
Y Y -2.7962 3.5667 'International Tables Vol C Tables 4.2.6.8 and 6.1.1.4'

loop_
_geom_angle_atom_site_label_1
_geom_angle_atom_site_label_2
_geom_angle_atom_site_label_3
_geom_angle
_geom_angle_site_symmetry_1
C5 C1 C2 106.1(3) .
C5 C1 P1 128.3(3) .
C2 C1 P1 125.4(3) .
C5 C1 Y1 104.8(2) .
C2 C1 Y1 71.96(18) .
P1 C1 Y1 88.09(12) .
C3 C2 C1 107.7(3) .
C3 C2 Y1 105.2(2) .
C1 C2 Y1 77.76(18) .
C3 C2 H2 119.4 .
C1 C2 H2 119.4 .
Y1 C2 H2 119.4 .
C2 C3 C4 108.8(3) .
C2 C3 H3 125.6 .
C4 C3 H3 125.6 .
C5 C4 C3 108.1(4) .
C5 C4 H4 126.0 .
C3 C4 H4 126.0 .
C4 C5 C1 109.3(3) .
C4 C5 H5 125.4 .
C1 C5 H5 125.4 .
C11 C6 C7 118.5(3) .
C11 C6 P1 121.5(3) .
C7 C6 P1 120.0(3) .
C8 C7 C6 121.1(4) .
C8 C7 H7 119.4 .
C6 C7 H7 119.4 .
C9 C8 C7 119.5(4) .
C9 C8 H8 120.2 .
C7 C8 H8 120.2 .
C8 C9 C10 120.7(4) .
C8 C9 H9 119.6 .
C10 C9 H9 119.6 .
C11 C10 C9 119.7(4) .
C11 C10 H10 120.2 .
C9 C10 H10 120.2 .
C10 C11 C6 120.5(4) .
C10 C11 H11 119.7 .
C6 C11 H11 119.7 .
C13 C12 C17 119.7(3) .
C13 C12 P1 122.1(3) .
C17 C12 P1 118.0(3) .
C14 C13 C12 119.3(4) .
C14 C13 H13 120.3 .
C12 C13 H13 120.3 .
C15 C14 C13 120.7(4) .
C15 C14 H14 119.7 .
C13 C14 H14 119.7 .
C14 C15 C16 120.4(4) .
C14 C15 H15 119.8 .
C16 C15 H15 119.8 .
C17 C16 C15 119.2(4) .
C17 C16 H16 120.4 .
C15 C16 H16 120.4 .
C16 C17 C12 120.8(3) .
C16 C17 H17 119.6 .
C12 C17 H17 119.6 .
C19 C18 C23 119.3(4) .
C19 C18 N1 118.9(3) .
C23 C18 N1 121.8(3) .
C20 C19 C18 119.0(4) .
C20 C19 C27 118.5(4) .
C18 C19 C27 122.5(3) .
C21 C20 C19 121.5(4) .
C21 C20 H20 119.3 .
C19 C20 H20 119.3 .
C20 C21 C22 119.8(4) .
C20 C21 H21 120.1 .
C22 C21 H21 120.1 .
C21 C22 C23 121.7(4) .
C21 C22 H22 119.1 .
C23 C22 H22 119.1 .
C22 C23 C18 118.6(4) .
C22 C23 C24 119.3(4) .
C18 C23 C24 122.0(4) .
C23 C24 C26 114.2(4) .
C23 C24 C25 110.8(3) .
C26 C24 C25 108.3(3) .
C23 C24 H24 107.8 .
C26 C24 H24 107.8 .
C25 C24 H24 107.8 .
C24 C25 H25A 109.5 .
C24 C25 H25B 109.5 .
H25A C25 H25B 109.5 .
C24 C25 H25C 109.5 .
H25A C25 H25C 109.5 .
H25B C25 H25C 109.5 .
C24 C26 H26A 109.5 .
C24 C26 H26B 109.5 .
H26A C26 H26B 109.5 .
C24 C26 H26C 109.5 .
H26A C26 H26C 109.5 .
H26B C26 H26C 109.5 .
C19 C27 C28 113.6(3) .
C19 C27 C29 111.1(3) .
C28 C27 C29 109.9(3) .
C19 C27 H27 107.3 .
C28 C27 H27 107.3 .
C29 C27 H27 107.3 .
C27 C28 H28A 109.5 .
C27 C28 H28B 109.5 .
H28A C28 H28B 109.5 .
C27 C28 H28C 109.5 .
H28A C28 H28C 109.5 .
H28B C28 H28C 109.5 .
C27 C29 H29A 109.5 .
C27 C29 H29B 109.5 .
H29A C29 H29B 109.5 .
C27 C29 H29C 109.5 .
H29A C29 H29C 109.5 .
H29B C29 H29C 109.5 .
N2 C30 N3 113.8(3) .
N2 C30 C37 122.1(3) .
N3 C30 C37 124.1(3) .
N2 C31 C32 107.6(3) .
N2 C31 C33 111.9(3) .
C32 C31 C33 111.3(4) .
N2 C31 H31 108.6 .
C32 C31 H31 108.6 .
C33 C31 H31 108.6 .
C31 C32 H32A 109.5 .
C31 C32 H32B 109.5 .
H32A C32 H32B 109.5 .
C31 C32 H32C 109.5 .
H32A C32 H32C 109.5 .
H32B C32 H32C 109.5 .
C31 C33 H33A 109.5 .
C31 C33 H33B 109.5 .
H33A C33 H33B 109.5 .
C31 C33 H33C 109.5 .
H33A C33 H33C 109.5 .
H33B C33 H33C 109.5 .
N3 C34 C36 110.1(3) .
N3 C34 C35 110.5(3) .
C36 C34 C35 111.5(3) .
N3 C34 H34 108.2 .
C36 C34 H34 108.2 .
C35 C34 H34 108.2 .
C34 C35 H35A 109.5 .
C34 C35 H35B 109.5 .
H35A C35 H35B 109.5 .
C34 C35 H35C 109.5 .
H35A C35 H35C 109.5 .
H35B C35 H35C 109.5 .
C34 C36 H36A 109.5 .
C34 C36 H36B 109.5 .
H36A C36 H36B 109.5 .
C34 C36 H36C 109.5 .
H36A C36 H36C 109.5 .
H36B C36 H36C 109.5 .
C30 C37 Si1 118.7(3) .
C30 C37 H37A 107.7 .
Si1 C37 H37A 107.7 .
C30 C37 H37B 107.7 .
Si1 C37 H37B 107.7 .
H37A C37 H37B 107.1 .
Si1 C38 H38A 109.5 .
Si1 C38 H38B 109.5 .
H38A C38 H38B 109.5 .
Si1 C38 H38C 109.5 .
H38A C38 H38C 109.5 .
H38B C38 H38C 109.5 .
Si1 C39 H39A 109.5 .
Si1 C39 H39B 109.5 .
H39A C39 H39B 109.5 .
Si1 C39 H39C 109.5 .
H39A C39 H39C 109.5 .
H39B C39 H39C 109.5 .
Si1 C40 H40A 109.5 .
Si1 C40 H40B 109.5 .
H40A C40 H40B 109.5 .
Si1 C40 H40C 109.5 .
H40A C40 H40C 109.5 .
H40B C40 H40C 109.5 .
C42 C41 N4 125.7(4) .
C42 C41 C46 117.5(3) .
N4 C41 C46 116.6(4) .
C41 C42 C43 120.9(4) .
C41 C42 H42 119.6 .
C43 C42 H42 119.6 .
C44 C43 C42 120.6(4) .
C44 C43 H43 119.7 .
C42 C43 H43 119.7 .
C45 C44 C43 119.5(4) .
C45 C44 H44 120.3 .
C43 C44 H44 120.3 .
C44 C45 C46 121.4(4) .
C44 C45 H45 119.3 .
C46 C45 H45 119.3 .
C45 C46 C41 120.1(4) .
C45 C46 H46 120.0 .
C41 C46 H46 120.0 .
C52 C47 C48 119.5(4) .
C52 C47 N5 119.7(4) .
C48 C47 N5 120.7(4) .
C49 C48 C47 119.9(4) .
C49 C48 H48 120.0 .
C47 C48 H48 120.0 .
C48 C49 C50 120.6(4) .
C48 C49 H49 119.7 .
C50 C49 H49 119.7 .
C49 C50 C51 119.3(4) .
C49 C50 H50 120.3 .
C51 C50 H50 120.3 .
C52 C51 C50 120.1(5) .
C52 C51 H51 119.9 .
C50 C51 H51 119.9 .
C47 C52 C51 120.5(4) .
C47 C52 H52 119.8 .
C51 C52 H52 119.8 .
C54 C53 C58 119.8(4) .
C54 C53 N6 115.5(4) .
C58 C53 N6 124.7(4) .
C53 C54 C55 121.9(5) .
C53 C54 H54 119.1 .
C55 C54 H54 119.1 .
C56 C55 C54 118.6(5) .
C56 C55 H55 120.7 .
C54 C55 H55 120.7 .
C55 C56 C57 120.3(5) .
C55 C56 H56 119.8 .
C57 C56 H56 119.8 .
C56 C57 C58 120.2(5) .
C56 C57 H57 119.9 .
C58 C57 H57 119.9 .
C53 C58 C57 119.2(5) .
C53 C58 H58 120.4 .
C57 C58 H58 120.4 .
C60 C59 C64 121.4(4) .
C60 C59 N7 111.5(5) .
C64 C59 N7 127.1(4) .
C61 C60 C59 118.2(5) .
C61 C60 H60 120.9 .
C59 C60 H60 120.9 .
C62 C61 C60 121.4(5) .
C62 C61 H61 119.3 .
C60 C61 H61 119.3 .
C61 C62 C63 120.7(5) .
C61 C62 H62 119.6 .
C63 C62 H62 119.6 .
C62 C63 C64 119.1(5) .
C62 C63 H63 120.4 .
C64 C63 H63 120.4 .
C59 C64 C63 119.2(4) .
C59 C64 H64 120.4 .
C63 C64 H64 120.4 .
C18 N1 P1 123.1(2) .
C18 N1 Y1 130.8(2) .
P1 N1 Y1 104.75(14) .
C30 N2 C31 122.9(3) .
C30 N2 Y1 95.1(2) .
C31 N2 Y1 141.7(2) .
C30 N3 C34 121.6(3) .
C30 N3 Y1 93.8(2) .
C34 N3 Y1 144.6(2) .
C41 N4 N5 115.5(3) .
C41 N4 Y1 156.8(3) .
N5 N4 Y1 80.20(17) .
N4 N5 C47 119.3(3) .
N4 N5 Y1 64.22(17) .
C47 N5 Y1 127.5(2) .
N4 N5 H65 116(3) .
C47 N5 H65 112(3) .
Y1 N5 H65 111(3) .
N6 N6 C53 113.5(5) 2_657
N7 N7 C59 107.4(6) 2_577
N1 P1 C1 104.16(15) .
N1 P1 C6 113.65(16) .
C1 P1 C6 112.43(17) .
N1 P1 C12 117.08(15) .
C1 P1 C12 104.97(17) .
C6 P1 C12 104.42(16) .
C39 Si1 C38 110.1(2) .
C39 Si1 C40 108.5(2) .
C38 Si1 C40 110.3(2) .
C39 Si1 C37 112.30(18) .
C38 Si1 C37 110.60(19) .
C40 Si1 C37 104.9(2) .
N4 Y1 N2 101.54(10) .
N4 Y1 N3 118.18(11) .
N2 Y1 N3 57.31(10) .
N4 Y1 N5 35.58(10) .
N2 Y1 N5 116.71(11) .
N3 Y1 N5 97.89(11) .
N4 Y1 N1 105.86(10) .
N2 Y1 N1 99.05(10) .
N3 Y1 N1 132.62(10) .
N5 Y1 N1 129.07(10) .
N4 Y1 C2 121.44(11) .
N2 Y1 C2 136.24(11) .
N3 Y1 C2 92.39(10) .
N5 Y1 C2 96.53(12) .
N1 Y1 C2 78.09(10) .
N4 Y1 C1 100.14(10) .
N2 Y1 C1 153.85(11) .
N3 Y1 C1 122.58(10) .
N5 Y1 C1 89.44(11) .
N1 Y1 C1 60.77(10) .
C2 Y1 C1 30.28(9) .

loop_
_geom_bond_atom_site_label_1
_geom_bond_atom_site_label_2
_geom_bond_distance
_geom_bond_site_symmetry_2
C1 C5 1.414(5) .
C1 C2 1.433(4) .
C1 P1 1.741(4) .
C1 Y1 2.778(3) .
C2 C3 1.385(5) .
C2 Y1 2.703(3) .
C2 H2 1.0000 .
C3 C4 1.401(5) .
C3 H3 0.9500 .
C4 C5 1.375(5) .
C4 H4 0.9500 .
C5 H5 0.9500 .
C6 C11 1.385(5) .
C6 C7 1.396(5) .
C6 P1 1.797(4) .
C7 C8 1.380(5) .
C7 H7 0.9500 .
C8 C9 1.367(6) .
C8 H8 0.9500 .
C9 C10 1.386(5) .
C9 H9 0.9500 .
C10 C11 1.385(5) .
C10 H10 0.9500 .
C11 H11 0.9500 .
C12 C13 1.383(5) .
C12 C17 1.385(5) .
C12 P1 1.812(3) .
C13 C14 1.381(5) .
C13 H13 0.9500 .
C14 C15 1.373(5) .
C14 H14 0.9500 .
C15 C16 1.380(5) .
C15 H15 0.9500 .
C16 C17 1.376(5) .
C16 H16 0.9500 .
C17 H17 0.9500 .
C18 C19 1.412(5) .
C18 C23 1.414(5) .
C18 N1 1.441(4) .
C19 C20 1.387(5) .
C19 C27 1.516(5) .
C20 C21 1.364(6) .
C20 H20 0.9500 .
C21 C22 1.372(6) .
C21 H21 0.9500 .
C22 C23 1.386(6) .
C22 H22 0.9500 .
C23 C24 1.509(5) .
C24 C26 1.537(5) .
C24 C25 1.541(5) .
C24 H24 1.0000 .
C25 H25A 0.9800 .
C25 H25B 0.9800 .
C25 H25C 0.9800 .
C26 H26A 0.9800 .
C26 H26B 0.9800 .
C26 H26C 0.9800 .
C27 C28 1.525(5) .
C27 C29 1.531(5) .
C27 H27 1.0000 .
C28 H28A 0.9800 .
C28 H28B 0.9800 .
C28 H28C 0.9800 .
C29 H29A 0.9800 .
C29 H29B 0.9800 .
C29 H29C 0.9800 .
C30 N2 1.331(4) .
C30 N3 1.335(4) .
C30 C37 1.512(5) .
C31 N2 1.455(4) .
C31 C32 1.507(5) .
C31 C33 1.517(6) .
C31 H31 1.0000 .
C32 H32A 0.9800 .
C32 H32B 0.9800 .
C32 H32C 0.9800 .
C33 H33A 0.9800 .
C33 H33B 0.9800 .
C33 H33C 0.9800 .
C34 N3 1.460(4) .
C34 C36 1.513(5) .
C34 C35 1.520(5) .
C34 H34 1.0000 .
C35 H35A 0.9800 .
C35 H35B 0.9800 .
C35 H35C 0.9800 .
C36 H36A 0.9800 .
C36 H36B 0.9800 .
C36 H36C 0.9800 .
C37 Si1 1.892(4) .
C37 H37A 0.9900 .
C37 H37B 0.9900 .
C38 Si1 1.862(4) .
C38 H38A 0.9800 .
C38 H38B 0.9800 .
C38 H38C 0.9800 .
C39 Si1 1.849(5) .
C39 H39A 0.9800 .
C39 H39B 0.9800 .
C39 H39C 0.9800 .
C40 Si1 1.864(4) .
C40 H40A 0.9800 .
C40 H40B 0.9800 .
C40 H40C 0.9800 .
C41 C42 1.383(5) .
C41 N4 1.391(4) .
C41 C46 1.413(5) .
C42 C43 1.390(5) .
C42 H42 0.9500 .
C43 C44 1.364(6) .
C43 H43 0.9500 .
C44 C45 1.362(6) .
C44 H44 0.9500 .
C45 C46 1.374(5) .
C45 H45 0.9500 .
C46 H46 0.9500 .
C47 C52 1.371(5) .
C47 C48 1.379(5) .
C47 N5 1.435(5) .
C48 C49 1.374(6) .
C48 H48 0.9500 .
C49 C50 1.374(6) .
C49 H49 0.9500 .
C50 C51 1.377(6) .
C50 H50 0.9500 .
C51 C52 1.375(6) .
C51 H51 0.9500 .
C52 H52 0.9500 .
C53 C54 1.364(6) .
C53 C58 1.369(6) .
C53 N6 1.417(6) .
C54 C55 1.383(6) .
C54 H54 0.9500 .
C55 C56 1.368(7) .
C55 H55 0.9500 .
C56 C57 1.383(6) .
C56 H56 0.9500 .
C57 C58 1.393(6) .
C57 H57 0.9500 .
C58 H58 0.9500 .
C59 C60 1.369(6) .
C59 C64 1.375(7) .
C59 N7 1.519(6) .
C60 C61 1.367(6) .
C60 H60 0.9500 .
C61 C62 1.357(7) .
C61 H61 0.9500 .
C62 C63 1.363(6) .
C62 H62 0.9500 .
C63 C64 1.386(6) .
C63 H63 0.9500 .
C64 H64 0.9500 .
N1 P1 1.611(3) .
N1 Y1 2.417(3) .
N2 Y1 2.314(3) .
N3 Y1 2.341(3) .
N4 N5 1.427(4) .
N4 Y1 2.209(3) .
N5 Y1 2.417(3) .
N5 H65 0.87(4) .
N6 N6 1.256(6) 2_657
N7 N7 1.153(6) 2_577
